data_4001441
loop_
_publ_author_name
'Chondroudi, Maria'
'Balasubramanian, Mahalingam'
'Welp, Ulrich'
'Kwok, Wai-K.'
'Kanatzidis, Mercouri G.'

_publ_section_title
;
 Mixed Valency in Yb7Co4InGe12:&#x00A0; A Novel Intermetallic Compound
 Stabilized in Liquid Indium
;
_journal_issue 19
_journal_name_full 'Chemistry of Materials'
_journal_page_first 4769
_journal_paper_doi 10.1021/cm071687q
_journal_volume 19
_journal_year 2007
_chemical_formula_sum 'Co4 Ge12 In Yb7'
_chemical_formula_weight 2432.90
_chemical_name_systematic
; 
 ? 
;
_space_group_IT_number 83
_symmetry_space_group_name_Hall '-P 4'
_symmetry_space_group_name_H-M 'P 4/m'
_atom_sites_solution_hydrogens geom
_atom_sites_solution_primary direct
_atom_sites_solution_secondary difmap
_audit_creation_method SHELXL-97
_cell_angle_alpha 90.00
_cell_angle_beta 90.00
_cell_angle_gamma 90.00
_cell_formula_units_Z 1
_cell_length_a 10.2937(7)
_cell_length_b 10.2937(7)
_cell_length_c 4.1518(5)
_cell_measurement_temperature 293(2)
_cell_volume 439.93(7)
_computing_structure_refinement 'SHELXL-97 (Sheldrick, 1997)'
_computing_structure_solution 'SHELXS-97 (Sheldrick, 1990)'
_diffrn_ambient_temperature 293(2)
_diffrn_measured_fraction_theta_full 0.968
_diffrn_measured_fraction_theta_max 0.968
_diffrn_radiation_monochromator graphite
_diffrn_radiation_source 'fine-focus sealed tube'
_diffrn_radiation_type MoK\a
_diffrn_radiation_wavelength 0.71073
_diffrn_reflns_av_R_equivalents 0.0461
_diffrn_reflns_av_sigmaI/netI 0.0275
_diffrn_reflns_limit_h_max 13
_diffrn_reflns_limit_h_min -12
_diffrn_reflns_limit_k_max 12
_diffrn_reflns_limit_k_min -13
_diffrn_reflns_limit_l_max 5
_diffrn_reflns_limit_l_min -5
_diffrn_reflns_number 4942
_diffrn_reflns_theta_full 28.39
_diffrn_reflns_theta_max 28.39
_diffrn_reflns_theta_min 1.98
_exptl_absorpt_coefficient_mu 61.813
_exptl_crystal_density_diffrn 9.183
_exptl_crystal_density_method 'not measured'
_exptl_crystal_F_000 1031
_refine_diff_density_max 3.620
_refine_diff_density_min -1.670
_refine_diff_density_rms 0.470
_refine_ls_extinction_coef 0.0090(5)
_refine_ls_extinction_expression Fc^*^=kFc[1+0.001xFc^2^\l^3^/sin(2\q)]^-1/4^
_refine_ls_extinction_method SHELXL
_refine_ls_goodness_of_fit_ref 1.126
_refine_ls_hydrogen_treatment mixed
_refine_ls_matrix_type full
_refine_ls_number_parameters 40
_refine_ls_number_reflns 612
_refine_ls_number_restraints 0
_refine_ls_restrained_S_all 1.126
_refine_ls_R_factor_all 0.0332
_refine_ls_R_factor_gt 0.0304
_refine_ls_shift/su_max 0.000
_refine_ls_shift/su_mean 0.000
_refine_ls_structure_factor_coef Fsqd
_refine_ls_weighting_details 'calc w=1/[\s^2^(Fo^2^)+(0.0346P)^2^+12.9152P] where P=(Fo^2^+2Fc^2^)/3'
_refine_ls_weighting_scheme calc
_refine_ls_wR_factor_gt 0.0710
_refine_ls_wR_factor_ref 0.0723
_reflns_number_gt 573
_reflns_number_total 612
_reflns_threshold_expression >2sigma(I)
_cod_data_source_file cm071687qsi20070624_040428.cif
_cod_data_source_block 22383e2
_cod_database_code 4001441

loop_
_symmetry_equiv_pos_as_xyz
'x, y, z'
'-x, -y, z'
'-y, x, z'
'y, -x, z'
'-x, -y, -z'
'x, y, -z'
'y, -x, -z'
'-y, x, -z'

loop_
_atom_site_label
_atom_site_type_symbol
_atom_site_fract_x
_atom_site_fract_y
_atom_site_fract_z
_atom_site_U_iso_or_equiv
_atom_site_adp_type
_atom_site_occupancy
_atom_site_symmetry_multiplicity
_atom_site_calc_flag
_atom_site_refinement_flags
Yb1 Yb 0.32616(5) 0.32428(5) 0.5000 0.0054(2) Uani 1 2 d S
Yb2 Yb 0.0000 0.0000 0.0000 0.0050(3) Uani 1 8 d S
Yb3 Yb 0.0000 0.5000 0.5000 0.0070(3) Uani 1 4 d S
Ge1 Ge 0.21642(14) 0.48855(13) 0.0000 0.0054(3) Uani 1 2 d S
Ge2 Ge 0.28650(15) 0.11302(14) 0.0000 0.0115(4) Uani 1 2 d S
Ge3 Ge 0.06789(15) 0.19306(14) 0.5000 0.0089(3) Uani 1 2 d S
Co Co 0.11907(17) 0.28003(17) 0.0000 0.0050(4) Uani 1 2 d S
In In 0.5000 0.5000 0.0000 0.0074(4) Uani 1 8 d S

loop_
_atom_site_aniso_label
_atom_site_aniso_U_11
_atom_site_aniso_U_22
_atom_site_aniso_U_33
_atom_site_aniso_U_23
_atom_site_aniso_U_13
_atom_site_aniso_U_12
Yb1 0.0033(3) 0.0032(3) 0.0097(3) 0.000 0.000 0.0010(2)
Yb2 0.0025(4) 0.0025(4) 0.0099(6) 0.000 0.000 0.000
Yb3 0.0039(4) 0.0057(4) 0.0114(4) 0.000 0.000 -0.0001(3)
Ge1 0.0039(7) 0.0012(6) 0.0110(7) 0.000 0.000 0.0009(5)
Ge2 0.0050(7) 0.0033(7) 0.0262(9) 0.000 0.000 0.0001(5)
Ge3 0.0115(7) 0.0057(7) 0.0096(7) 0.000 0.000 -0.0062(5)
Co 0.0024(8) 0.0030(8) 0.0096(9) 0.000 0.000 -0.0014(6)
In 0.0039(5) 0.0039(5) 0.0144(9) 0.000 0.000 0.000

loop_
_atom_type_symbol
_atom_type_description
_atom_type_scat_dispersion_real
_atom_type_scat_dispersion_imag
_atom_type_scat_source
Co Co 0.3494 0.9721 'International Tables Vol C Tables 4.2.6.8 and 6.1.1.4'
Ge Ge 0.1547 1.8001 'International Tables Vol C Tables 4.2.6.8 and 6.1.1.4'
In In -0.7276 1.3100 'International Tables Vol C Tables 4.2.6.8 and 6.1.1.4'
Yb Yb -0.3850 5.5486 'International Tables Vol C Tables 4.2.6.8 and 6.1.1.4'

loop_
_geom_angle_atom_site_label_1
_geom_angle_atom_site_label_2
_geom_angle_atom_site_label_3
_geom_angle
_geom_angle_site_symmetry_1
_geom_angle_site_symmetry_3
Ge1 Yb1 Ge1 91.18(4) . 1_556
Ge1 Yb1 Ge3 85.24(4) . .
Ge1 Yb1 Ge3 85.24(4) 1_556 .
Ge1 Yb1 Co 47.17(4) . .
Ge1 Yb1 Co 107.78(4) 1_556 .
Ge3 Yb1 Co 45.58(3) . .
Ge1 Yb1 Co 107.78(4) . 1_556
Ge1 Yb1 Co 47.17(4) 1_556 1_556
Ge3 Yb1 Co 45.58(3) . 1_556
Co Yb1 Co 87.20(5) . 1_556
Ge1 Yb1 Ge1 161.33(5) . 3_656
Ge1 Yb1 Ge1 88.19(3) 1_556 3_656
Ge3 Yb1 Ge1 113.28(4) . 3_656
Co Yb1 Ge1 149.64(5) . 3_656
Co Yb1 Ge1 85.29(3) 1_556 3_656
Ge1 Yb1 Ge1 88.19(3) . 3_655
Ge1 Yb1 Ge1 161.33(5) 1_556 3_655
Ge3 Yb1 Ge1 113.28(4) . 3_655
Co Yb1 Ge1 85.29(3) . 3_655
Co Yb1 Ge1 149.64(5) 1_556 3_655
Ge1 Yb1 Ge1 86.50(4) 3_656 3_655
Ge1 Yb1 Ge2 82.88(3) . .
Ge1 Yb1 Ge2 148.60(4) 1_556 .
Ge3 Yb1 Ge2 63.60(3) . .
Co Yb1 Ge2 47.50(4) . .
Co Yb1 Ge2 105.55(4) 1_556 .
Ge1 Yb1 Ge2 106.91(4) 3_656 .
Ge1 Yb1 Ge2 49.70(4) 3_655 .
Ge1 Yb1 Ge2 148.60(4) . 1_556
Ge1 Yb1 Ge2 82.88(3) 1_556 1_556
Ge3 Yb1 Ge2 63.60(3) . 1_556
Co Yb1 Ge2 105.55(4) . 1_556
Co Yb1 Ge2 47.50(4) 1_556 1_556
Ge1 Yb1 Ge2 49.70(4) 3_656 1_556
Ge1 Yb1 Ge2 106.91(4) 3_655 1_556
Ge2 Yb1 Ge2 86.35(4) . 1_556
Ge1 Yb1 In 110.05(3) . 1_556
Ge1 Yb1 In 55.92(3) 1_556 1_556
Ge3 Yb1 In 137.336(14) . 1_556
Co Yb1 In 154.85(4) . 1_556
Co Yb1 In 91.91(3) 1_556 1_556
Ge1 Yb1 In 54.95(3) 3_656 1_556
Ge1 Yb1 In 106.97(3) 3_655 1_556
Ge2 Yb1 In 154.24(3) . 1_556
Ge2 Yb1 In 92.04(2) 1_556 1_556
Ge1 Yb1 In 55.92(3) . .
Ge1 Yb1 In 110.05(3) 1_556 .
Ge3 Yb1 In 137.336(14) . .
Co Yb1 In 91.91(3) . .
Co Yb1 In 154.85(4) 1_556 .
Ge1 Yb1 In 106.97(3) 3_656 .
Ge1 Yb1 In 54.95(3) 3_655 .
Ge2 Yb1 In 92.04(2) . .
Ge2 Yb1 In 154.24(3) 1_556 .
In Yb1 In 78.420(15) 1_556 .
Ge1 Yb1 Yb1 54.27(3) . 7_566
Ge1 Yb1 Yb1 54.27(3) 1_556 7_566
Ge3 Yb1 Yb1 116.63(4) . 7_566
Co Yb1 Yb1 98.48(4) . 7_566
Co Yb1 Yb1 98.48(4) 1_556 7_566
Ge1 Yb1 Yb1 111.70(3) 3_656 7_566
Ge1 Yb1 Yb1 111.70(3) 3_655 7_566
Ge2 Yb1 Yb1 135.73(2) . 7_566
Ge2 Yb1 Yb1 135.73(2) 1_556 7_566
In Yb1 Yb1 56.778(4) 1_556 7_566
In Yb1 Yb1 56.778(4) . 7_566
Ge3 Yb2 Ge3 119.52(2) 5 7_556
Ge3 Yb2 Ge3 60.48(2) 5 3_554
Ge3 Yb2 Ge3 180.0 7_556 3_554
Ge3 Yb2 Ge3 60.48(2) 5 7
Ge3 Yb2 Ge3 89.16(4) 7_556 7
Ge3 Yb2 Ge3 90.84(4) 3_554 7
Ge3 Yb2 Ge3 119.52(2) 5 3
Ge3 Yb2 Ge3 90.84(4) 7_556 3
Ge3 Yb2 Ge3 89.16(4) 3_554 3
Ge3 Yb2 Ge3 180.00(7) 7 3
Ge3 Yb2 Ge3 89.16(4) 5 5_556
Ge3 Yb2 Ge3 60.48(2) 7_556 5_556
Ge3 Yb2 Ge3 119.52(2) 3_554 5_556
Ge3 Yb2 Ge3 119.52(2) 7 5_556
Ge3 Yb2 Ge3 60.48(2) 3 5_556
Ge3 Yb2 Ge3 90.84(4) 5 1_554
Ge3 Yb2 Ge3 119.52(2) 7_556 1_554
Ge3 Yb2 Ge3 60.48(2) 3_554 1_554
Ge3 Yb2 Ge3 60.48(2) 7 1_554
Ge3 Yb2 Ge3 119.52(2) 3 1_554
Ge3 Yb2 Ge3 180.00(4) 5_556 1_554
Ge3 Yb2 Ge3 180.0 5 .
Ge3 Yb2 Ge3 60.48(2) 7_556 .
Ge3 Yb2 Ge3 119.52(2) 3_554 .
Ge3 Yb2 Ge3 119.52(2) 7 .
Ge3 Yb2 Ge3 60.48(2) 3 .
Ge3 Yb2 Ge3 90.84(4) 5_556 .
Ge3 Yb2 Ge3 89.16(4) 1_554 .
Ge3 Yb2 Co 135.30(2) 5 .
Ge3 Yb2 Co 87.39(4) 7_556 .
Ge3 Yb2 Co 92.61(4) 3_554 .
Ge3 Yb2 Co 87.39(4) 7 .
Ge3 Yb2 Co 92.61(4) 3 .
Ge3 Yb2 Co 135.30(2) 5_556 .
Ge3 Yb2 Co 44.70(2) 1_554 .
Ge3 Yb2 Co 44.70(2) . .
Ge3 Yb2 Co 44.70(2) 5 5
Ge3 Yb2 Co 92.61(4) 7_556 5
Ge3 Yb2 Co 87.39(4) 3_554 5
Ge3 Yb2 Co 92.61(4) 7 5
Ge3 Yb2 Co 87.39(4) 3 5
Ge3 Yb2 Co 44.70(2) 5_556 5
Ge3 Yb2 Co 135.30(2) 1_554 5
Ge3 Yb2 Co 135.30(2) . 5
Co Yb2 Co 180.0 . 5
Ge3 Yb2 Co 87.39(4) 5 7
Ge3 Yb2 Co 44.70(2) 7_556 7
Ge3 Yb2 Co 135.30(2) 3_554 7
Ge3 Yb2 Co 44.70(2) 7 7
Ge3 Yb2 Co 135.30(2) 3 7
Ge3 Yb2 Co 87.39(4) 5_556 7
Ge3 Yb2 Co 92.61(4) 1_554 7
Ge3 Yb2 Co 92.60(4) . 7
Co Yb2 Co 90.0 . 7
Co Yb2 Co 90.0 5 7
Ge3 Yb2 Co 92.61(4) 5 3
Ge3 Yb2 Co 135.30(2) 7_556 3
Ge3 Yb2 Co 44.70(2) 3_554 3
Ge3 Yb2 Co 135.30(2) 7 3
Ge3 Yb2 Co 44.70(2) 3 3
Ge3 Yb2 Co 92.61(4) 5_556 3
Ge3 Yb2 Co 87.39(4) 1_554 3
Ge3 Yb2 Co 87.40(4) . 3
Co Yb2 Co 90.0 . 3
Co Yb2 Co 90.0 5 3
Co Yb2 Co 180.00(2) 7 3
Ge1 Yb3 Ge1 94.12(4) . 5_565
Ge1 Yb3 Ge1 85.88(4) . 1_556
Ge1 Yb3 Ge1 180.0 5_565 1_556
Ge1 Yb3 Ge1 180.00(4) . 5_566
Ge1 Yb3 Ge1 85.88(4) 5_565 5_566
Ge1 Yb3 Ge1 94.12(4) 1_556 5_566
Ge1 Yb3 Ge3 78.72(3) . .
Ge1 Yb3 Ge3 101.28(3) 5_565 .
Ge1 Yb3 Ge3 78.72(3) 1_556 .
Ge1 Yb3 Ge3 101.28(3) 5_566 .
Ge1 Yb3 Ge3 101.28(3) . 5_566
Ge1 Yb3 Ge3 78.72(3) 5_565 5_566
Ge1 Yb3 Ge3 101.28(3) 1_556 5_566
Ge1 Yb3 Ge3 78.72(3) 5_566 5_566
Ge3 Yb3 Ge3 180.0 . 5_566
Ge1 Yb3 Ge2 101.55(3) . 7_566
Ge1 Yb3 Ge2 132.29(4) 5_565 7_566
Ge1 Yb3 Ge2 47.71(4) 1_556 7_566
Ge1 Yb3 Ge2 78.45(3) 5_566 7_566
Ge3 Yb3 Ge2 125.79(3) . 7_566
Ge3 Yb3 Ge2 54.21(3) 5_566 7_566
Ge1 Yb3 Ge2 78.45(3) . 3
Ge1 Yb3 Ge2 47.71(4) 5_565 3
Ge1 Yb3 Ge2 132.29(4) 1_556 3
Ge1 Yb3 Ge2 101.55(3) 5_566 3
Ge3 Yb3 Ge2 54.21(3) . 3
Ge3 Yb3 Ge2 125.79(3) 5_566 3
Ge2 Yb3 Ge2 180.00(4) 7_566 3
Ge1 Yb3 Ge2 47.71(4) . 7_565
Ge1 Yb3 Ge2 78.45(3) 5_565 7_565
Ge1 Yb3 Ge2 101.55(3) 1_556 7_565
Ge1 Yb3 Ge2 132.29(4) 5_566 7_565
Ge3 Yb3 Ge2 125.79(3) . 7_565
Ge3 Yb3 Ge2 54.21(3) 5_566 7_565
Ge2 Yb3 Ge2 79.71(4) 7_566 7_565
Ge2 Yb3 Ge2 100.29(3) 3 7_565
Ge1 Yb3 Ge2 132.29(4) . 3_556
Ge1 Yb3 Ge2 101.55(3) 5_565 3_556
Ge1 Yb3 Ge2 78.45(3) 1_556 3_556
Ge1 Yb3 Ge2 47.71(4) 5_566 3_556
Ge3 Yb3 Ge2 54.21(3) . 3_556
Ge3 Yb3 Ge2 125.79(3) 5_566 3_556
Ge2 Yb3 Ge2 100.29(3) 7_566 3_556
Ge2 Yb3 Ge2 79.71(3) 3 3_556
Ge2 Yb3 Ge2 180.00(4) 7_565 3_556
Ge1 Yb3 Co 136.47(4) . 5_566
Ge1 Yb3 Co 97.48(3) 5_565 5_566
Ge1 Yb3 Co 82.52(3) 1_556 5_566
Ge1 Yb3 Co 43.54(4) 5_566 5_566
Ge3 Yb3 Co 138.46(2) . 5_566
Ge3 Yb3 Co 41.54(2) 5_566 5_566
Ge2 Yb3 Co 42.81(4) 7_566 5_566
Ge2 Yb3 Co 137.19(4) 3 5_566
Ge2 Yb3 Co 94.06(3) 7_565 5_566
Ge2 Yb3 Co 85.94(3) 3_556 5_566
Ge1 Yb3 Co 82.52(3) . 5_565
Ge1 Yb3 Co 43.54(4) 5_565 5_565
Ge1 Yb3 Co 136.46(4) 1_556 5_565
Ge1 Yb3 Co 97.48(3) 5_566 5_565
Ge3 Yb3 Co 138.46(2) . 5_565
Ge3 Yb3 Co 41.54(2) 5_566 5_565
Ge2 Yb3 Co 94.06(3) 7_566 5_565
Ge2 Yb3 Co 85.94(3) 3 5_565
Ge2 Yb3 Co 42.81(4) 7_565 5_565
Ge2 Yb3 Co 137.19(4) 3_556 5_565
Co Yb3 Co 77.76(4) 5_566 5_565
Co Ge1 Ge2 130.28(8) . 7_565
Co Ge1 Yb1 68.73(4) . .
Ge2 Ge1 Yb1 133.71(2) 7_565 .
Co Ge1 Yb1 68.73(4) . 1_554
Ge2 Ge1 Yb1 133.71(2) 7_565 1_554
Yb1 Ge1 Yb1 91.18(4) . 1_554
Co Ge1 In 117.34(7) . .
Ge2 Ge1 In 112.38(6) 7_565 .
Yb1 Ge1 In 68.60(3) . .
Yb1 Ge1 In 68.60(3) 1_554 .
Co Ge1 Yb1 136.50(2) . 7_566
Ge2 Ge1 Yb1 65.23(4) 7_565 7_566
Yb1 Ge1 Yb1 74.60(2) . 7_566
Yb1 Ge1 Yb1 135.51(5) 1_554 7_566
In Ge1 Yb1 66.95(3) . 7_566
Co Ge1 Yb1 136.50(2) . 7_565
Ge2 Ge1 Yb1 65.23(4) 7_565 7_565
Yb1 Ge1 Yb1 135.51(5) . 7_565
Yb1 Ge1 Yb1 74.60(2) 1_554 7_565
In Ge1 Yb1 66.95(3) . 7_565
Yb1 Ge1 Yb1 86.50(4) 7_566 7_565
Co Ge1 Yb3 74.08(4) . 1_554
Ge2 Ge1 Yb3 70.09(4) 7_565 1_554
Yb1 Ge1 Yb3 142.49(5) . 1_554
Yb1 Ge1 Yb3 79.632(18) 1_554 1_554
In Ge1 Yb3 136.795(19) . 1_554
Yb1 Ge1 Yb3 135.26(5) 7_566 1_554
Yb1 Ge1 Yb3 77.104(19) 7_565 1_554
Co Ge1 Yb3 74.08(4) . .
Ge2 Ge1 Yb3 70.09(4) 7_565 .
Yb1 Ge1 Yb3 79.632(18) . .
Yb1 Ge1 Yb3 142.49(5) 1_554 .
In Ge1 Yb3 136.795(19) . .
Yb1 Ge1 Yb3 77.104(19) 7_566 .
Yb1 Ge1 Yb3 135.26(5) 7_565 .
Yb3 Ge1 Yb3 85.88(4) 1_554 .
Co Ge2 Co 133.33(10) 7 .
Co Ge2 Ge1 116.29(8) 7 3_655
Co Ge2 Ge1 110.38(8) . 3_655
Co Ge2 Yb1 136.07(2) 7 1_554
Co Ge2 Yb1 65.74(4) . 1_554
Ge1 Ge2 Yb1 65.06(4) 3_655 1_554
Co Ge2 Yb1 136.07(2) 7 .
Co Ge2 Yb1 65.74(4) . .
Ge1 Ge2 Yb1 65.06(4) 3_655 .
Yb1 Ge2 Yb1 86.35(4) 1_554 .
Co Ge2 Yb2 66.87(5) 7 .
Co Ge2 Yb2 66.45(5) . .
Ge1 Ge2 Yb2 176.84(7) 3_655 .
Yb1 Ge2 Yb2 112.84(4) 1_554 .
Yb1 Ge2 Yb2 112.84(4) . .
Co Ge2 Yb3 70.12(4) 7 3_655
Co Ge2 Yb3 137.22(3) . 3_655
Ge1 Ge2 Yb3 62.20(3) 3_655 3_655
Yb1 Ge2 Yb3 127.20(5) 1_554 3_655
Yb1 Ge2 Yb3 74.20(2) . 3_655
Yb2 Ge2 Yb3 119.96(3) . 3_655
Co Ge2 Yb3 70.12(4) 7 3_654
Co Ge2 Yb3 137.22(3) . 3_654
Ge1 Ge2 Yb3 62.20(3) 3_655 3_654
Yb1 Ge2 Yb3 74.20(2) 1_554 3_654
Yb1 Ge2 Yb3 127.20(5) . 3_654
Yb2 Ge2 Yb3 119.96(3) . 3_654
Yb3 Ge2 Yb3 79.71(3) 3_655 3_654
Co Ge3 Co 126.84(10) 1_556 .
Co Ge3 Yb2 160.13(7) 1_556 .
Co Ge3 Yb2 71.64(4) . .
Co Ge3 Yb2 71.64(4) 1_556 1_556
Co Ge3 Yb2 160.13(7) . 1_556
Yb2 Ge3 Yb2 89.16(4) . 1_556
Co Ge3 Yb1 67.85(5) 1_556 .
Co Ge3 Yb1 67.85(5) . .
Yb2 Ge3 Yb1 121.00(4) . .
Yb2 Ge3 Yb1 121.00(4) 1_556 .
Co Ge3 Yb3 70.88(5) 1_556 .
Co Ge3 Yb3 70.88(5) . .
Yb2 Ge3 Yb3 127.23(3) . .
Yb2 Ge3 Yb3 127.23(3) 1_556 .
Yb1 Ge3 Yb3 75.54(3) . .
Ge3 Co Ge3 126.83(10) . 1_554
Ge3 Co Ge1 116.45(5) . .
Ge3 Co Ge1 116.45(5) 1_554 .
Ge3 Co Ge2 77.52(6) . 3
Ge3 Co Ge2 77.52(6) 1_554 3
Ge1 Co Ge2 113.43(8) . 3
Ge3 Co Ge2 83.59(6) . .
Ge3 Co Ge2 83.59(6) 1_554 .
Ge1 Co Ge2 109.90(8) . .
Ge2 Co Ge2 136.67(10) 3 .
Ge3 Co Yb1 66.57(4) . .
Ge3 Co Yb1 146.70(8) 1_554 .
Ge1 Co Yb1 64.11(4) . .
Ge2 Co Yb1 134.72(3) 3 .
Ge2 Co Yb1 66.76(4) . .
Ge3 Co Yb1 146.70(8) . 1_554
Ge3 Co Yb1 66.57(4) 1_554 1_554
Ge1 Co Yb1 64.11(4) . 1_554
Ge2 Co Yb1 134.72(3) 3 1_554
Ge2 Co Yb1 66.76(4) . 1_554
Yb1 Co Yb1 87.20(5) . 1_554
Ge3 Co Yb2 63.66(5) . .
Ge3 Co Yb2 63.66(5) 1_554 .
Ge1 Co Yb2 178.01(8) . .
Ge2 Co Yb2 68.56(6) 3 .
Ge2 Co Yb2 68.11(5) . .
Yb1 Co Yb2 114.61(4) . .
Yb1 Co Yb2 114.61(4) 1_554 .
Ge3 Co Yb3 67.58(4) . .
Ge3 Co Yb3 137.84(8) 1_554 .
Ge1 Co Yb3 62.38(4) . .
Ge2 Co Yb3 67.07(4) 3 .
Ge2 Co Yb3 138.23(3) . .
Yb1 Co Yb3 74.10(2) . .
Yb1 Co Yb3 126.28(6) 1_554 .
Yb2 Co Yb3 119.01(4) . .
Ge3 Co Yb3 137.84(8) . 1_554
Ge3 Co Yb3 67.58(4) 1_554 1_554
Ge1 Co Yb3 62.38(4) . 1_554
Ge2 Co Yb3 67.07(4) 3 1_554
Ge2 Co Yb3 138.23(3) . 1_554
Yb1 Co Yb3 126.28(6) . 1_554
Yb1 Co Yb3 74.10(2) 1_554 1_554
Yb2 Co Yb3 119.01(4) . 1_554
Yb3 Co Yb3 77.76(4) . 1_554
Ge1 In Ge1 90.0 5_665 7_565
Ge1 In Ge1 90.0 5_665 3_655
Ge1 In Ge1 180.0 7_565 3_655
Ge1 In Ge1 180.0 5_665 .
Ge1 In Ge1 90.0 7_565 .
Ge1 In Ge1 90.0 3_655 .
Ge1 In Yb1 124.521(19) 5_665 .
Ge1 In Yb1 121.898(19) 7_565 .
Ge1 In Yb1 58.102(19) 3_655 .
Ge1 In Yb1 55.478(19) . .
Ge1 In Yb1 124.521(19) 5_665 1_554
Ge1 In Yb1 121.898(19) 7_565 1_554
Ge1 In Yb1 58.102(19) 3_655 1_554
Ge1 In Yb1 55.479(19) . 1_554
Yb1 In Yb1 78.419(15) . 1_554
Ge1 In Yb1 55.479(19) 5_665 5_666
Ge1 In Yb1 58.102(19) 7_565 5_666
Ge1 In Yb1 121.898(19) 3_655 5_666
Ge1 In Yb1 124.521(19) . 5_666
Yb1 In Yb1 101.581(15) . 5_666
Yb1 In Yb1 180.0 1_554 5_666
Ge1 In Yb1 58.102(19) 5_665 3_654
Ge1 In Yb1 124.521(19) 7_565 3_654
Ge1 In Yb1 55.479(19) 3_655 3_654
Ge1 In Yb1 121.898(19) . 3_654
Yb1 In Yb1 113.555(8) . 3_654
Yb1 In Yb1 66.445(8) 1_554 3_654
Yb1 In Yb1 113.555(8) 5_666 3_654
Ge1 In Yb1 121.898(19) 5_665 7_565
Ge1 In Yb1 55.479(19) 7_565 7_565
Ge1 In Yb1 124.521(19) 3_655 7_565
Ge1 In Yb1 58.102(19) . 7_565
Yb1 In Yb1 113.555(8) . 7_565
Yb1 In Yb1 66.445(8) 1_554 7_565
Yb1 In Yb1 113.555(8) 5_666 7_565
Yb1 In Yb1 101.581(15) 3_654 7_565
Ge1 In Yb1 121.898(19) 5_665 7_566
Ge1 In Yb1 55.479(19) 7_565 7_566
Ge1 In Yb1 124.521(19) 3_655 7_566
Ge1 In Yb1 58.102(19) . 7_566
Yb1 In Yb1 66.445(8) . 7_566
Yb1 In Yb1 113.555(8) 1_554 7_566
Yb1 In Yb1 66.445(8) 5_666 7_566
Yb1 In Yb1 180.000(16) 3_654 7_566
Yb1 In Yb1 78.419(15) 7_565 7_566
Ge1 In Yb1 58.102(19) 5_665 3_655
Ge1 In Yb1 124.521(19) 7_565 3_655
Ge1 In Yb1 55.479(19) 3_655 3_655
Ge1 In Yb1 121.898(19) . 3_655
Yb1 In Yb1 66.445(8) . 3_655
Yb1 In Yb1 113.555(8) 1_554 3_655
Yb1 In Yb1 66.445(8) 5_666 3_655
Yb1 In Yb1 78.419(15) 3_654 3_655
Yb1 In Yb1 180.000(16) 7_565 3_655
Yb1 In Yb1 101.581(15) 7_566 3_655
Ge1 In Yb1 55.479(19) 5_665 5_665
Ge1 In Yb1 58.102(19) 7_565 5_665
Ge1 In Yb1 121.898(19) 3_655 5_665
Ge1 In Yb1 124.521(19) . 5_665
Yb1 In Yb1 180.0 . 5_665
Yb1 In Yb1 101.581(15) 1_554 5_665
Yb1 In Yb1 78.419(15) 5_666 5_665
Yb1 In Yb1 66.445(8) 3_654 5_665
Yb1 In Yb1 66.445(8) 7_565 5_665
Yb1 In Yb1 113.555(8) 7_566 5_665
Yb1 In Yb1 113.555(8) 3_655 5_665

loop_
_geom_bond_atom_site_label_1
_geom_bond_atom_site_label_2
_geom_bond_distance
_geom_bond_site_symmetry_2
Yb1 Ge1 2.9060(10) .
Yb1 Ge1 2.9060(10) 1_556
Yb1 Ge3 2.9820(16) .
Yb1 Co 3.0102(13) .
Yb1 Co 3.0102(13) 1_556
Yb1 Ge1 3.0298(11) 3_656
Yb1 Ge1 3.0298(11) 3_655
Yb1 Ge2 3.0340(11) .
Yb1 Ge2 3.0340(11) 1_556
Yb1 In 3.2838(5) 1_556
Yb1 In 3.2838(5) .
Yb1 Yb1 3.5983(8) 7_566
Yb2 Ge3 2.9575(10) 5
Yb2 Ge3 2.9575(10) 7_556
Yb2 Ge3 2.9575(10) 3_554
Yb2 Ge3 2.9575(10) 7
Yb2 Ge3 2.9575(10) 3
Yb2 Ge3 2.9575(10) 5_556
Yb2 Ge3 2.9575(10) 1_554
Yb2 Ge3 2.9575(10) .
Yb2 Co 3.1323(17) .
Yb2 Co 3.1323(17) 5
Yb2 Co 3.1323(17) 7
Yb2 Co 3.1323(17) 3
Yb3 Ge1 3.0473(10) .
Yb3 Ge1 3.0473(10) 5_565
Yb3 Ge1 3.0473(10) 1_556
Yb3 Ge1 3.0473(10) 5_566
Yb3 Ge3 3.2360(15) .
Yb3 Ge3 3.2360(15) 5_566
Yb3 Ge2 3.2392(12) 7_566
Yb3 Ge2 3.2392(12) 3
Yb3 Ge2 3.2392(12) 7_565
Yb3 Ge2 3.2392(12) 3_556
Yb3 Co 3.3074(14) 5_566
Yb3 Co 3.3074(14) 5_565
Ge1 Co 2.369(2) .
Ge1 Ge2 2.548(2) 7_565
Ge1 Yb1 2.9060(10) 1_554
Ge1 In 2.9214(14) .
Ge1 Yb1 3.0298(10) 7_566
Ge1 Yb1 3.0298(10) 7_565
Ge1 Yb3 3.0473(10) 1_554
Ge2 Co 2.390(2) 7
Ge2 Co 2.434(2) .
Ge2 Ge1 2.548(2) 3_655
Ge2 Yb1 3.0340(11) 1_554
Ge2 Yb3 3.2392(12) 3_655
Ge2 Yb3 3.2392(12) 3_654
Ge3 Co 2.3213(10) 1_556
Ge3 Co 2.3213(10) .
Ge3 Yb2 2.9575(10) 1_556
Co Ge3 2.3213(10) 1_554
Co Ge2 2.390(2) 3
Co Yb1 3.0102(13) 1_554
Co Yb3 3.3074(14) 1_554
In Ge1 2.9214(14) 5_665
In Ge1 2.9214(14) 7_565
In Ge1 2.9214(14) 3_655
In Yb1 3.2838(5) 1_554
In Yb1 3.2838(5) 5_666
In Yb1 3.2838(5) 3_654
In Yb1 3.2838(5) 7_565
In Yb1 3.2838(5) 7_566
In Yb1 3.2838(5) 3_655
In Yb1 3.2838(5) 5_665
